data_7034897
loop_
_publ_author_name
'Yu, Qiang'
'Liu, Yanhong'
'Liu, Diansheng'
'Li, Jianfeng'

_publ_section_title
;
 Geometric and electronic structures of five-coordinate manganese(ii)
 &quot;picket fence&quot; porphyrin complexes.
;
_journal_issue 20
_journal_name_full 'Dalton transactions (Cambridge, England : 2003)'
_journal_page_first 9382
_journal_page_last 9390
_journal_paper_doi 10.1039/c5dt00685f
_journal_volume 44
_journal_year 2015
_chemical_formula_moiety 'C68 H70 Mn N10 O4, C4 H8 O'
_chemical_formula_sum 'C72 H78 Mn N10 O5'
_chemical_formula_weight 1218.38
_chemical_name_common '[Mn(TpivPP)(1-MeIm)]THF'
_chemical_name_systematic
; 
 ? 
;
_space_group_IT_number 15
_space_group_name_Hall '-C 2yc'
_symmetry_cell_setting monoclinic
_symmetry_space_group_name_Hall '-C 2yc'
_symmetry_space_group_name_H-M 'C 1 2/c 1'
_atom_sites_solution_hydrogens geom
_atom_sites_solution_primary direct
_atom_sites_solution_secondary difmap
_audit_creation_method SHELXL-97
_audit_update_record
;
2015-02-12 deposited with the CCDC.
2015-04-13 downloaded from the CCDC.
;
_cell_angle_alpha 90.00
_cell_angle_beta 90.283(2)
_cell_angle_gamma 90.00
_cell_formula_units_Z 4
_cell_length_a 18.5263(6)
_cell_length_b 19.3393(6)
_cell_length_c 18.2222(4)
_cell_measurement_reflns_used 7111
_cell_measurement_temperature 149.95(10)
_cell_measurement_theta_max 29.0081
_cell_measurement_theta_min 3.0392
_cell_volume 6528.7(3)
_computing_cell_refinement 'CrysAlisPro, Agilent,Version 1.171.35.19'
_computing_data_collection 'CrysAlisPro, Agilent,Version 1.171.35.19'
_computing_data_reduction 'CrysAlisPro, Agilent,Version 1.171.35.19'
_computing_molecular_graphics 'SHELXP-97 (Sheldrick, 2008)'
_computing_publication_material 'XCIF (Sheldrick, 2008)enCIFer (CCDC, 2005)'
_computing_structure_refinement 'SHELXL-97 (Sheldrick, 2008)'
_computing_structure_solution 'SHELXS-97 (Sheldrick, 2008)'
_diffrn_ambient_temperature 149.95(10)
_diffrn_detector_area_resol_mean 16.2141
_diffrn_measured_fraction_theta_full 0.998
_diffrn_measured_fraction_theta_max 0.998
_diffrn_measurement_device_type 'Xcalibur, Eos, Gemini'
_diffrn_measurement_method '\w scans'
_diffrn_radiation_monochromator graphite
_diffrn_radiation_source 'fine-focus sealed tube'
_diffrn_radiation_type MoK\a
_diffrn_radiation_wavelength 0.71073
_diffrn_reflns_av_R_equivalents 0.0459
_diffrn_reflns_av_sigmaI/netI 0.0455
_diffrn_reflns_limit_h_max 22
_diffrn_reflns_limit_h_min -20
_diffrn_reflns_limit_k_max 22
_diffrn_reflns_limit_k_min -22
_diffrn_reflns_limit_l_max 21
_diffrn_reflns_limit_l_min -21
_diffrn_reflns_number 23493
_diffrn_reflns_theta_full 25.00
_diffrn_reflns_theta_max 25.00
_diffrn_reflns_theta_min 3.05
_exptl_absorpt_coefficient_mu 0.261
_exptl_absorpt_correction_T_max 1.00000
_exptl_absorpt_correction_T_min 0.98347
_exptl_absorpt_correction_type multi-scan
_exptl_absorpt_process_details
;   
CrysAlisPro, Agilent Technologies,
Version 1.171.35.19 (release 27-10-2011 CrysAlis171 .NET)
(compiled Oct 27 2011,15:02:11)
Empirical absorption correction using spherical harmonics,
 implemented in SCALE3 ABSPACK scaling algorithm.
;
_exptl_crystal_colour black
_exptl_crystal_density_diffrn 1.240
_exptl_crystal_density_method 'not measured'
_exptl_crystal_description block
_exptl_crystal_F_000 2580
_exptl_crystal_size_max 0.35
_exptl_crystal_size_mid 0.25
_exptl_crystal_size_min 0.2
_refine_diff_density_max 0.835
_refine_diff_density_min -0.479
_refine_diff_density_rms 0.050
_refine_ls_extinction_method none
_refine_ls_goodness_of_fit_ref 1.037
_refine_ls_hydrogen_treatment mixed
_refine_ls_matrix_type full
_refine_ls_number_parameters 424
_refine_ls_number_reflns 5735
_refine_ls_number_restraints 43
_refine_ls_restrained_S_all 1.069
_refine_ls_R_factor_all 0.0765
_refine_ls_R_factor_gt 0.0519
_refine_ls_shift/su_max 0.001
_refine_ls_shift/su_mean 0.000
_refine_ls_structure_factor_coef Fsqd
_refine_ls_weighting_details 'calc w=1/[\s^2^(Fo^2^)+(0.0618P)^2^+7.3074P] where P=(Fo^2^+2Fc^2^)/3'
_refine_ls_weighting_scheme calc
_refine_ls_wR_factor_gt 0.1255
_refine_ls_wR_factor_ref 0.1382
_reflns_number_gt 4251
_reflns_number_total 5735
_reflns_threshold_expression >2sigma(I)
_cod_data_source_file c5dt00685f2.cif
_cod_data_source_block added_by_encifer
_cod_depositor_comments 'Adding full bibliography for 7034897--7034899.cif.'
_cod_original_sg_symbol_H-M C2/c
_cod_database_code 7034897

loop_
_symmetry_equiv_pos_as_xyz
'x, y, z'
'-x, y, -z+1/2'
'x+1/2, y+1/2, z'
'-x+1/2, y+1/2, -z+1/2'
'-x, -y, -z'
'x, -y, z-1/2'
'-x+1/2, -y+1/2, -z'
'x+1/2, -y+1/2, z-1/2'

loop_
_atom_site_label
_atom_site_type_symbol
_atom_site_fract_x
_atom_site_fract_y
_atom_site_fract_z
_atom_site_U_iso_or_equiv
_atom_site_adp_type
_atom_site_occupancy
_atom_site_symmetry_multiplicity
_atom_site_calc_flag
_atom_site_refinement_flags
Mn1 Mn 0.5000 0.60616(3) 0.7500 0.02777(18) Uani 1 2 d S
C1 C 0.74889(15) 0.64696(14) 0.85080(14) 0.0304(6) Uani 1 1 d .
C2 C 0.79229(17) 0.58886(16) 0.85534(17) 0.0442(8) Uani 1 1 d .
H2A H 0.7741 0.5465 0.8398 0.053 Uiso 1 1 calc R
C3 C 0.86205(18) 0.59229(18) 0.8824(2) 0.0558(9) Uani 1 1 d .
H3A H 0.8906 0.5528 0.8842 0.067 Uiso 1 1 calc R
C4 C 0.88880(17) 0.65470(18) 0.90668(17) 0.0476(8) Uani 1 1 d .
H4A H 0.9356 0.6572 0.9251 0.057 Uiso 1 1 calc R
C5 C 0.84683(16) 0.71348(16) 0.90396(15) 0.0391(7) Uani 1 1 d .
H5A H 0.8650 0.7553 0.9212 0.047 Uiso 1 1 calc R
C6 C 0.77699(15) 0.71007(14) 0.87529(14) 0.0317(6) Uani 1 1 d .
C7 C 0.40244(15) 0.62714(14) 1.00301(14) 0.0293(6) Uani 1 1 d .
C8 C 0.39630(16) 0.56600(15) 1.04255(15) 0.0372(7) Uani 1 1 d .
H8A H 0.4086 0.5243 1.0204 0.045 Uiso 1 1 calc R
C9 C 0.37207(16) 0.56612(18) 1.11449(16) 0.0427(8) Uani 1 1 d .
H9A H 0.3685 0.5249 1.1405 0.051 Uiso 1 1 calc R
C10 C 0.35345(16) 0.62748(18) 1.14706(15) 0.0408(8) Uani 1 1 d .
H10A H 0.3373 0.6275 1.1953 0.049 Uiso 1 1 calc R
C11 C 0.35831(16) 0.68947(16) 1.10929(14) 0.0383(7) Uani 1 1 d .
H11A H 0.3454 0.7307 1.1320 0.046 Uiso 1 1 calc R
C12 C 0.38269(15) 0.68951(14) 1.03708(14) 0.0320(6) Uani 1 1 d .
C13 C 0.75307(18) 0.83664(16) 0.86640(16) 0.0401(7) Uani 1 1 d .
C14 C 0.69327(18) 0.89025(16) 0.85552(17) 0.0457(8) Uani 1 1 d .
C15 C 0.7091(2) 0.9278(2) 0.7841(2) 0.0658(11) Uani 1 1 d .
H15A H 0.7567 0.9474 0.7864 0.099 Uiso 1 1 calc R
H15B H 0.6744 0.9640 0.7769 0.099 Uiso 1 1 calc R
H15C H 0.7064 0.8957 0.7440 0.099 Uiso 1 1 calc R
C16 C 0.6986(3) 0.9414(2) 0.9188(2) 0.0898(15) Uani 1 1 d .
H16A H 0.7463 0.9606 0.9205 0.135 Uiso 1 1 calc R
H16B H 0.6887 0.9180 0.9641 0.135 Uiso 1 1 calc R
H16C H 0.6641 0.9778 0.9116 0.135 Uiso 1 1 calc R
C17 C 0.6170(2) 0.8594(2) 0.8523(3) 0.0800(13) Uani 1 1 d .
H17A H 0.5824 0.8959 0.8453 0.120 Uiso 1 1 calc R
H17B H 0.6070 0.8358 0.8974 0.120 Uiso 1 1 calc R
H17C H 0.6138 0.8274 0.8121 0.120 Uiso 1 1 calc R
C18 C 0.38773(16) 0.81674(15) 1.01304(15) 0.0372(7) Uani 1 1 d .
C19 C 0.39488(17) 0.86898(14) 0.95010(16) 0.0370(7) Uani 1 1 d .
C20 C 0.4148(2) 0.83665(17) 0.87646(17) 0.0564(9) Uani 1 1 d .
H20A H 0.3787 0.8035 0.8626 0.085 Uiso 1 1 calc R
H20B H 0.4608 0.8140 0.8808 0.085 Uiso 1 1 calc R
H20C H 0.4176 0.8722 0.8398 0.085 Uiso 1 1 calc R
C21 C 0.45194(18) 0.92202(17) 0.97227(19) 0.0488(8) Uani 1 1 d .
H21A H 0.4389 0.9426 1.0183 0.073 Uiso 1 1 calc R
H21B H 0.4549 0.9573 0.9353 0.073 Uiso 1 1 calc R
H21C H 0.4979 0.8995 0.9771 0.073 Uiso 1 1 calc R
C22 C 0.32111(18) 0.90455(18) 0.9432(2) 0.0602(10) Uani 1 1 d .
H22A H 0.3086 0.9253 0.9893 0.090 Uiso 1 1 calc R
H22B H 0.2852 0.8710 0.9299 0.090 Uiso 1 1 calc R
H22C H 0.3234 0.9397 0.9060 0.090 Uiso 1 1 calc R
C(A1 C 0.61918(15) 0.63100(13) 0.63207(14) 0.0291(6) Uani 1 1 d .
C(A2 C 0.66672(15) 0.63860(13) 0.74295(14) 0.0287(6) Uani 1 1 d .
C(A3 C 0.61638(15) 0.63757(13) 0.87132(13) 0.0274(6) Uani 1 1 d .
C(A4 C 0.50710(15) 0.63038(13) 0.91928(13) 0.0283(6) Uani 1 1 d .
C(B1 C 0.69642(16) 0.63692(15) 0.62341(15) 0.0343(7) Uani 1 1 d .
H(BA H 0.7215 0.6371 0.5793 0.041 Uiso 1 1 calc R
C(B2 C 0.72540(16) 0.64224(14) 0.69147(14) 0.0332(6) Uani 1 1 d .
H(BB H 0.7741 0.6473 0.7029 0.040 Uiso 1 1 calc R
C(B3 C 0.62494(16) 0.63822(14) 0.95022(14) 0.0324(6) Uani 1 1 d .
H(BC H 0.6683 0.6412 0.9760 0.039 Uiso 1 1 calc R
C(B4 C 0.55831(16) 0.63363(14) 0.97950(14) 0.0316(6) Uani 1 1 d .
H(BD H 0.5473 0.6327 1.0292 0.038 Uiso 1 1 calc R
C(M1 C 0.67332(15) 0.64099(13) 0.82039(14) 0.0277(6) Uani 1 1 d .
C(M2 C 0.43160(15) 0.62782(13) 0.92619(13) 0.0285(6) Uani 1 1 d .
N1 N 0.60256(12) 0.63171(11) 0.70548(11) 0.0281(5) Uani 1 1 d .
N2 N 0.54440(12) 0.63264(11) 0.85423(11) 0.0283(5) Uani 1 1 d .
N3 N 0.73258(13) 0.76949(12) 0.87002(13) 0.0393(6) Uani 1 1 d .
H3B H 0.6868 0.7620 0.8690 0.047 Uiso 1 1 calc R
N4 N 0.38861(14) 0.75012(12) 0.99424(12) 0.0408(6) Uani 1 1 d .
H4B H 0.3937 0.7428 0.9480 0.049 Uiso 1 1 calc R
O1 O 0.81588(14) 0.85451(12) 0.87153(15) 0.0641(7) Uani 1 1 d .
O2 O 0.37821(18) 0.83597(13) 1.07633(13) 0.0792(9) Uani 1 1 d .
N5 N 0.4933(11) 0.4945(3) 0.7583(10) 0.030(2) Uani 0.50 1 d PU
N6 N 0.5079(8) 0.3828(3) 0.7395(7) 0.035(3) Uani 0.50 1 d PU
C23 C 0.4490(5) 0.4586(5) 0.8050(4) 0.0349(17) Uani 0.50 1 d PU
H23A H 0.4179 0.4788 0.8387 0.042 Uiso 0.50 1 calc PR
C24 C 0.4570(4) 0.3901(4) 0.7950(4) 0.0377(15) Uani 0.50 1 d PU
H24A H 0.4334 0.3549 0.8200 0.045 Uiso 0.50 1 calc PR
C25 C 0.5289(4) 0.4464(5) 0.7199(4) 0.0354(18) Uani 0.50 1 d PU
H25A H 0.5635 0.4559 0.6845 0.042 Uiso 0.50 1 calc PR
C26 C 0.5324(4) 0.3178(4) 0.7085(4) 0.065(2) Uani 0.50 1 d PU
H26A H 0.5091 0.2801 0.7332 0.097 Uiso 0.50 1 calc PR
H26B H 0.5838 0.3139 0.7147 0.097 Uiso 0.50 1 calc PR
H26C H 0.5207 0.3163 0.6572 0.097 Uiso 0.50 1 calc PR
C1S C 0.5320(7) 0.8552(6) 0.2718(7) 0.103(4) Uiso 0.50 1 d PD
H1S1 H 0.5706 0.8354 0.2428 0.124 Uiso 0.50 1 calc PR
H1S2 H 0.5152 0.8237 0.3094 0.124 Uiso 0.50 1 calc PR
C2S C 0.5456(4) 0.9352(4) 0.2992(3) 0.0422(16) Uiso 0.50 1 d PD
H2S1 H 0.5422 0.9259 0.3513 0.051 Uiso 0.50 1 calc PR
H2S2 H 0.5966 0.9390 0.2880 0.051 Uiso 0.50 1 calc PR
C3S C 0.5176(6) 0.9948(4) 0.2585(7) 0.097(3) Uiso 0.50 1 d PD
H3S1 H 0.5245 1.0408 0.2785 0.116 Uiso 0.50 1 calc PR
H3S2 H 0.5521 0.9899 0.2189 0.116 Uiso 0.50 1 calc PR
C4S C 0.4684(6) 0.9653(6) 0.2064(6) 0.091(3) Uiso 0.50 1 d PD
H4S1 H 0.4365 0.9943 0.1775 0.109 Uiso 0.50 1 calc PR
H4S2 H 0.5121 0.9620 0.1773 0.109 Uiso 0.50 1 calc PR
O1S O 0.4738(6) 0.8903(6) 0.2286(6) 0.162(5) Uiso 0.50 1 d PD

loop_
_atom_site_aniso_label
_atom_site_aniso_U_11
_atom_site_aniso_U_22
_atom_site_aniso_U_33
_atom_site_aniso_U_23
_atom_site_aniso_U_13
_atom_site_aniso_U_12
Mn1 0.0259(3) 0.0329(4) 0.0245(3) 0.000 -0.0029(2) 0.000
C1 0.0274(16) 0.0362(17) 0.0274(13) 0.0043(11) -0.0023(11) 0.0026(12)
C2 0.0392(19) 0.0344(18) 0.0588(19) 0.0085(14) -0.0061(15) 0.0018(14)
C3 0.036(2) 0.050(2) 0.081(2) 0.0233(18) -0.0111(17) 0.0118(16)
C4 0.0288(18) 0.062(2) 0.0519(19) 0.0191(16) -0.0132(14) -0.0010(16)
C5 0.0314(18) 0.0486(19) 0.0372(16) 0.0029(13) -0.0079(13) -0.0051(14)
C6 0.0275(16) 0.0368(17) 0.0308(14) 0.0011(11) -0.0033(11) 0.0018(12)
C7 0.0264(16) 0.0339(16) 0.0277(13) 0.0050(11) -0.0034(11) -0.0033(12)
C8 0.0347(18) 0.0377(17) 0.0393(16) 0.0085(13) -0.0028(13) -0.0006(13)
C9 0.0335(18) 0.054(2) 0.0400(17) 0.0240(15) -0.0059(13) -0.0072(15)
C10 0.0260(17) 0.070(2) 0.0261(14) 0.0122(14) -0.0008(12) -0.0078(15)
C11 0.0359(18) 0.052(2) 0.0273(14) -0.0010(13) 0.0022(12) -0.0015(14)
C12 0.0334(17) 0.0365(17) 0.0262(13) 0.0017(11) -0.0014(12) -0.0017(13)
C13 0.036(2) 0.0423(19) 0.0415(17) -0.0100(13) -0.0006(14) -0.0013(14)
C14 0.045(2) 0.0406(18) 0.0512(18) -0.0050(14) 0.0127(15) 0.0082(15)
C15 0.055(3) 0.080(3) 0.062(2) 0.0139(19) 0.0126(18) 0.022(2)
C16 0.133(5) 0.069(3) 0.067(3) -0.021(2) 0.021(3) 0.031(3)
C17 0.043(2) 0.068(3) 0.129(4) 0.018(2) 0.022(2) 0.022(2)
C18 0.0370(18) 0.0394(18) 0.0352(16) -0.0072(13) -0.0002(13) -0.0019(13)
C19 0.0351(18) 0.0296(16) 0.0463(17) 0.0025(12) -0.0063(13) 0.0001(13)
C20 0.082(3) 0.045(2) 0.0424(18) 0.0131(15) 0.0028(17) -0.0031(18)
C21 0.037(2) 0.0439(19) 0.065(2) 0.0093(15) -0.0110(16) -0.0044(15)
C22 0.038(2) 0.050(2) 0.092(3) 0.0080(18) -0.0161(19) -0.0019(16)
C(A1 0.0322(17) 0.0250(14) 0.0300(14) -0.0005(11) 0.0004(12) -0.0004(11)
C(A2 0.0265(16) 0.0284(15) 0.0312(14) 0.0016(11) -0.0026(11) 0.0006(11)
C(A3 0.0301(16) 0.0249(14) 0.0272(13) -0.0006(10) -0.0047(11) 0.0018(11)
C(A4 0.0331(17) 0.0252(14) 0.0265(13) 0.0004(10) -0.0020(11) -0.0006(11)
C(B1 0.0324(18) 0.0409(18) 0.0295(14) 0.0010(12) 0.0034(12) 0.0008(13)
C(B2 0.0248(16) 0.0391(17) 0.0356(15) 0.0004(12) -0.0008(12) 0.0018(12)
C(B3 0.0357(18) 0.0333(16) 0.0280(14) -0.0013(11) -0.0082(12) -0.0013(12)
C(B4 0.0358(18) 0.0355(16) 0.0234(13) -0.0015(11) -0.0036(12) 0.0012(12)
C(M1 0.0271(16) 0.0247(15) 0.0313(14) 0.0015(11) -0.0047(11) 0.0017(11)
C(M2 0.0337(17) 0.0255(14) 0.0263(13) 0.0003(10) -0.0002(11) -0.0005(11)
N1 0.0288(14) 0.0312(13) 0.0243(11) 0.0011(9) -0.0013(9) -0.0023(10)
N2 0.0281(14) 0.0297(13) 0.0272(11) -0.0011(9) -0.0030(10) -0.0004(10)
N3 0.0245(14) 0.0368(15) 0.0567(15) -0.0078(11) -0.0049(11) 0.0017(11)
N4 0.0689(19) 0.0321(14) 0.0212(11) -0.0017(10) 0.0057(11) 0.0017(12)
O1 0.0455(17) 0.0470(15) 0.100(2) 0.0034(13) -0.0139(14) -0.0083(12)
O2 0.140(3) 0.0529(16) 0.0447(14) -0.0153(12) 0.0161(15) -0.0193(16)
N5 0.024(6) 0.039(2) 0.026(7) 0.002(3) 0.000(4) 0.002(3)
N6 0.031(6) 0.038(2) 0.034(7) -0.005(3) -0.004(4) 0.008(3)
C23 0.035(4) 0.041(4) 0.029(4) 0.002(3) 0.006(3) -0.003(3)
C24 0.035(4) 0.040(4) 0.038(4) 0.001(3) -0.001(3) -0.004(3)
C25 0.026(4) 0.054(5) 0.026(4) -0.006(4) -0.003(3) 0.001(3)
C26 0.062(5) 0.048(4) 0.085(5) -0.027(4) -0.014(4) 0.022(4)

loop_
_atom_type_symbol
_atom_type_description
_atom_type_scat_dispersion_real
_atom_type_scat_dispersion_imag
_atom_type_scat_source
C C 0.0033 0.0016 'International Tables Vol C Tables 4.2.6.8 and 6.1.1.4'
H H 0.0000 0.0000 'International Tables Vol C Tables 4.2.6.8 and 6.1.1.4'
N N 0.0061 0.0033 'International Tables Vol C Tables 4.2.6.8 and 6.1.1.4'
O O 0.0106 0.0060 'International Tables Vol C Tables 4.2.6.8 and 6.1.1.4'
Mn Mn 0.3368 0.7283 'International Tables Vol C Tables 4.2.6.8 and 6.1.1.4'

loop_
_geom_angle_atom_site_label_1
_geom_angle_atom_site_label_2
_geom_angle_atom_site_label_3
_geom_angle
_geom_angle_site_symmetry_1
_geom_angle_site_symmetry_3
N1 Mn1 N1 153.14(12) . 2_656
N1 Mn1 N2 86.89(8) . 2_656
N1 Mn1 N2 86.70(8) 2_656 2_656
N1 Mn1 N2 86.70(8) . .
N1 Mn1 N2 86.89(8) 2_656 .
N2 Mn1 N2 152.16(12) 2_656 .
N1 Mn1 N5 98.8(5) . 2_656
N1 Mn1 N5 108.0(5) 2_656 2_656
N2 Mn1 N5 101.5(6) 2_656 2_656
N2 Mn1 N5 106.3(6) . 2_656
N1 Mn1 N5 108.0(5) . .
N1 Mn1 N5 98.8(5) 2_656 .
N2 Mn1 N5 106.3(6) 2_656 .
N2 Mn1 N5 101.5(6) . .
N5 Mn1 N5 10.4(7) 2_656 .
C2 C1 C6 118.3(3) . .
C2 C1 C(M1 119.9(3) . .
C6 C1 C(M1 121.8(2) . .
C3 C2 C1 121.6(3) . .
C3 C2 H2A 119.2 . .
C1 C2 H2A 119.2 . .
C4 C3 C2 119.4(3) . .
C4 C3 H3A 120.3 . .
C2 C3 H3A 120.3 . .
C3 C4 C5 120.6(3) . .
C3 C4 H4A 119.7 . .
C5 C4 H4A 119.7 . .
C4 C5 C6 119.8(3) . .
C4 C5 H5A 120.1 . .
C6 C5 H5A 120.1 . .
C5 C6 C1 120.3(3) . .
C5 C6 N3 121.6(3) . .
C1 C6 N3 118.1(2) . .
C8 C7 C12 118.6(2) . .
C8 C7 C(M2 121.4(2) . .
C12 C7 C(M2 120.0(2) . .
C9 C8 C7 121.1(3) . .
C9 C8 H8A 119.5 . .
C7 C8 H8A 119.5 . .
C10 C9 C8 119.6(3) . .
C10 C9 H9A 120.2 . .
C8 C9 H9A 120.2 . .
C9 C10 C11 121.1(3) . .
C9 C10 H10A 119.5 . .
C11 C10 H10A 119.5 . .
C10 C11 C12 119.5(3) . .
C10 C11 H11A 120.3 . .
C12 C11 H11A 120.3 . .
C11 C12 C7 120.2(3) . .
C11 C12 N4 123.3(3) . .
C7 C12 N4 116.5(2) . .
O1 C13 N3 122.5(3) . .
O1 C13 C14 120.6(3) . .
N3 C13 C14 116.9(3) . .
C15 C14 C16 109.0(3) . .
C15 C14 C13 107.0(3) . .
C16 C14 C13 107.4(3) . .
C15 C14 C17 109.6(3) . .
C16 C14 C17 109.7(3) . .
C13 C14 C17 114.1(3) . .
C14 C15 H15A 109.5 . .
C14 C15 H15B 109.5 . .
H15A C15 H15B 109.5 . .
C14 C15 H15C 109.5 . .
H15A C15 H15C 109.5 . .
H15B C15 H15C 109.5 . .
C14 C16 H16A 109.5 . .
C14 C16 H16B 109.5 . .
H16A C16 H16B 109.5 . .
C14 C16 H16C 109.5 . .
H16A C16 H16C 109.5 . .
H16B C16 H16C 109.5 . .
C14 C17 H17A 109.5 . .
C14 C17 H17B 109.5 . .
H17A C17 H17B 109.5 . .
C14 C17 H17C 109.5 . .
H17A C17 H17C 109.5 . .
H17B C17 H17C 109.5 . .
O2 C18 N4 122.5(3) . .
O2 C18 C19 121.1(3) . .
N4 C18 C19 116.3(2) . .
C21 C19 C20 109.7(3) . .
C21 C19 C18 107.9(2) . .
C20 C19 C18 114.2(2) . .
C21 C19 C22 109.6(3) . .
C20 C19 C22 109.3(3) . .
C18 C19 C22 106.0(3) . .
C19 C20 H20A 109.5 . .
C19 C20 H20B 109.5 . .
H20A C20 H20B 109.5 . .
C19 C20 H20C 109.5 . .
H20A C20 H20C 109.5 . .
H20B C20 H20C 109.5 . .
C19 C21 H21A 109.5 . .
C19 C21 H21B 109.5 . .
H21A C21 H21B 109.5 . .
C19 C21 H21C 109.5 . .
H21A C21 H21C 109.5 . .
H21B C21 H21C 109.5 . .
C19 C22 H22A 109.5 . .
C19 C22 H22B 109.5 . .
H22A C22 H22B 109.5 . .
C19 C22 H22C 109.5 . .
H22A C22 H22C 109.5 . .
H22B C22 H22C 109.5 . .
N1 C(A1 C(M2 125.4(3) . 2_656
N1 C(A1 C(B1 109.4(2) . .
C(M2 C(A1 C(B1 125.2(2) 2_656 .
N1 C(A2 C(M1 124.6(2) . .
N1 C(A2 C(B2 109.6(2) . .
C(M1 C(A2 C(B2 125.8(2) . .
N2 C(A3 C(M1 125.7(2) . .
N2 C(A3 C(B3 109.2(2) . .
C(M1 C(A3 C(B3 125.1(3) . .
N2 C(A4 C(M2 125.6(2) . .
N2 C(A4 C(B4 108.8(2) . .
C(M2 C(A4 C(B4 125.6(2) . .
C(B2 C(B1 C(A1 107.1(2) . .
C(B2 C(B1 H(BA 126.4 . .
C(A1 C(B1 H(BA 126.4 . .
C(B1 C(B2 C(A2 107.2(3) . .
C(B1 C(B2 H(BB 126.4 . .
C(A2 C(B2 H(BB 126.4 . .
C(B4 C(B3 C(A3 107.2(2) . .
C(B4 C(B3 H(BC 126.4 . .
C(A3 C(B3 H(BC 126.4 . .
C(B3 C(B4 C(A4 107.5(2) . .
C(B3 C(B4 H(BD 126.3 . .
C(A4 C(B4 H(BD 126.3 . .
C(A3 C(M1 C(A2 126.4(2) . .
C(A3 C(M1 C1 117.3(2) . .
C(A2 C(M1 C1 116.4(2) . .
C(A4 C(M2 C(A1 126.1(2) . 2_656
C(A4 C(M2 C7 116.5(2) . .
C(A1 C(M2 C7 117.3(2) 2_656 .
C(A2 N1 C(A1 106.7(2) . .
C(A2 N1 Mn1 127.22(17) . .
C(A1 N1 Mn1 125.00(18) . .
C(A3 N2 C(A4 107.4(2) . .
C(A3 N2 Mn1 126.18(17) . .
C(A4 N2 Mn1 124.59(17) . .
C13 N3 C6 128.2(3) . .
C13 N3 H3B 115.9 . .
C6 N3 H3B 115.9 . .
C18 N4 C12 131.2(2) . .
C18 N4 H4B 114.4 . .
C12 N4 H4B 114.4 . .
N5 N5 C25 121.4(9) 2_656 2_656
N5 N5 C25 44.1(8) 2_656 .
C25 N5 C25 77.7(9) 2_656 .
N5 N5 C23 149.3(12) 2_656 .
C25 N5 C23 28.0(6) 2_656 .
C25 N5 C23 105.7(7) . .
N5 N5 C23 24.0(10) 2_656 2_656
C25 N5 C23 97.8(7) 2_656 2_656
C25 N5 C23 20.2(5) . 2_656
C23 N5 C23 125.8(8) . 2_656
N5 N5 Mn1 84.8(4) 2_656 .
C25 N5 Mn1 153.5(11) 2_656 .
C25 N5 Mn1 128.8(9) . .
C23 N5 Mn1 125.5(8) . .
C23 N5 Mn1 108.6(7) 2_656 .
N6 N6 C24 168(4) 2_656 2_656
N6 N6 C25 112.9(6) 2_656 .
C24 N6 C25 57.8(7) 2_656 .
N6 N6 C24 8(2) 2_656 .
C24 N6 C24 164.9(10) 2_656 .
C25 N6 C24 107.3(7) . .
N6 N6 C26 120.0(5) 2_656 .
C24 N6 C26 69.1(8) 2_656 .
C25 N6 C26 126.9(10) . .
C24 N6 C26 125.8(8) . .
N6 N6 C25 50.9(6) 2_656 2_656
C24 N6 C25 120.3(9) 2_656 2_656
C25 N6 C25 62.5(7) . 2_656
C24 N6 C25 44.8(5) . 2_656
C26 N6 C25 170.5(9) . 2_656
N6 N6 C26 46.1(4) 2_656 2_656
C24 N6 C26 142.2(8) 2_656 2_656
C25 N6 C26 158.8(8) . 2_656
C24 N6 C26 52.2(5) . 2_656
C26 N6 C26 73.9(7) . 2_656
C25 N6 C26 96.9(7) 2_656 2_656
N6 N6 C23 127.5(5) 2_656 2_656
C24 N6 C23 43.2(7) 2_656 2_656
C25 N6 C23 14.7(5) . 2_656
C24 N6 C23 122.0(5) . 2_656
C26 N6 C23 112.2(8) . 2_656
C25 N6 C23 77.2(4) 2_656 2_656
C26 N6 C23 172.7(8) 2_656 2_656
C24 C23 N5 110.3(7) . .
C24 C23 H23A 124.8 . .
N5 C23 H23A 124.8 . .
C23 C24 N6 105.9(7) . .
C23 C24 H24A 127.0 . .
N6 C24 H24A 127.0 . .
N5 C25 N6 110.7(9) . .
N5 C25 H25A 124.6 . .
N6 C25 H25A 124.6 . .
N6 C26 H26A 109.5 . .
N6 C26 H26B 109.5 . .
H26A C26 H26B 109.5 . .
N6 C26 H26C 109.5 . .
H26A C26 H26C 109.5 . .
H26B C26 H26C 109.5 . .
O1S C1S C2S 80.9(6) . .
O1S C1S H1S1 115.1 . .
C2S C1S H1S1 115.1 . .
O1S C1S H1S2 115.1 . .
C2S C1S H1S2 115.1 . .
H1S1 C1S H1S2 112.2 . .
C4S C2S O1S 121.7(16) 2_655 2_655
C4S C2S C3S 21.4(12) 2_655 .
O1S C2S C3S 106.4(8) 2_655 .
C4S C2S C1S 137.7(15) 2_655 .
O1S C2S C1S 16.1(7) 2_655 .
C3S C2S C1S 122.2(7) . .
C4S C2S C3S 30.8(12) 2_655 2_655
O1S C2S C3S 91.5(7) 2_655 2_655
C3S C2S C3S 18.2(6) . 2_655
C1S C2S C3S 107.6(6) . 2_655
C4S C2S H2S1 106.9 2_655 .
O1S C2S H2S1 106.9 2_655 .
C3S C2S H2S1 128.1 . .
C1S C2S H2S1 96.5 . .
C3S C2S H2S1 126.6 2_655 .
C4S C2S H2S2 106.9 2_655 .
O1S C2S H2S2 106.9 2_655 .
C3S C2S H2S2 100.2 . .
C1S C2S H2S2 99.0 . .
C3S C2S H2S2 115.2 2_655 .
H2S1 C2S H2S2 106.7 . .
C3S C3S C4S 124(2) 2_655 2_655
C3S C3S C4S 31.1(12) 2_655 .
C4S C3S C4S 113.6(14) 2_655 .
C3S C3S C2S 122.4(11) 2_655 .
C4S C3S C2S 15.3(9) 2_655 .
C4S C3S C2S 104.1(7) . .
C3S C3S C2S 39.4(7) 2_655 2_655
C4S C3S C2S 100.3(11) 2_655 2_655
C4S C3S C2S 13.3(5) . 2_655
C2S C3S C2S 91.0(6) . 2_655
C3S C3S H3S1 106.2 2_655 .
C4S C3S H3S1 106.2 2_655 .
C4S C3S H3S1 134.3 . .
C2S C3S H3S1 119.1 . .
C2S C3S H3S1 145.5 2_655 .
C3S C3S H3S2 106.2 2_655 .
C4S C3S H3S2 106.2 2_655 .
C4S C3S H3S2 83.5 . .
C2S C3S H3S2 93.8 . .
C2S C3S H3S2 86.4 2_655 .
H3S1 C3S H3S2 106.4 . .
C2S C4S C3S 143(2) 2_655 2_655
C2S C4S C3S 135.9(16) 2_655 .
C3S C4S C3S 24.5(12) 2_655 .
C2S C4S O1S 37.0(11) 2_655 .
C3S C4S O1S 113.7(13) 2_655 .
C3S C4S O1S 99.5(8) . .
C2S C4S C4S 111.3(12) 2_655 2_655
C3S C4S C4S 41.8(10) 2_655 2_655
C3S C4S C4S 24.6(5) . 2_655
O1S C4S C4S 75.2(5) . 2_655
C2S C4S H4S1 101.1 2_655 .
C3S C4S H4S1 101.1 2_655 .
C3S C4S H4S1 120.9 . .
O1S C4S H4S1 137.9 . .
C4S C4S H4S1 142.9 2_655 .
C2S C4S H4S2 101.1 2_655 .
C3S C4S H4S2 101.1 2_655 .
C3S C4S H4S2 81.9 . .
O1S C4S H4S2 91.7 . .
C4S C4S H4S2 87.0 2_655 .
H4S1 C4S H4S2 104.5 . .
C1S O1S C2S 138.4(19) 2_655 2_655
C1S O1S O1S 97.3(15) 2_655 2_655
C2S O1S O1S 124.0(7) 2_655 2_655
C1S O1S C1S 70.6(17) 2_655 .
C2S O1S C1S 149.4(10) 2_655 .
O1S O1S C1S 27.2(5) 2_655 .
C1S O1S C4S 159.5(19) 2_655 .
C2S O1S C4S 21.4(6) 2_655 .
O1S O1S C4S 102.7(6) 2_655 .
C1S O1S C4S 128.7(8) . .

loop_
_geom_bond_atom_site_label_1
_geom_bond_atom_site_label_2
_geom_bond_distance
_geom_bond_site_symmetry_2
Mn1 N1 2.128(2) .
Mn1 N1 2.128(2) 2_656
Mn1 N2 2.129(2) 2_656
Mn1 N2 2.129(2) .
Mn1 N5 2.168(5) 2_656
Mn1 N5 2.168(5) .
C1 C2 1.384(4) .
C1 C6 1.399(4) .
C1 C(M1 1.508(4) .
C2 C3 1.383(4) .
C2 H2A 0.9300 .
C3 C4 1.377(5) .
C3 H3A 0.9300 .
C4 C5 1.378(4) .
C4 H4A 0.9300 .
C5 C6 1.394(4) .
C5 H5A 0.9300 .
C6 N3 1.416(4) .
C7 C8 1.390(4) .
C7 C12 1.406(4) .
C7 C(M2 1.503(4) .
C8 C9 1.388(4) .
C8 H8A 0.9300 .
C9 C10 1.372(5) .
C9 H9A 0.9300 .
C10 C11 1.385(4) .
C10 H10A 0.9300 .
C11 C12 1.393(4) .
C11 H11A 0.9300 .
C12 N4 1.413(3) .
C13 O1 1.217(4) .
C13 N3 1.355(4) .
C13 C14 1.530(4) .
C14 C15 1.520(5) .
C14 C16 1.522(5) .
C14 C17 1.535(5) .
C15 H15A 0.9600 .
C15 H15B 0.9600 .
C15 H15C 0.9600 .
C16 H16A 0.9600 .
C16 H16B 0.9600 .
C16 H16C 0.9600 .
C17 H17A 0.9600 .
C17 H17B 0.9600 .
C17 H17C 0.9600 .
C18 O2 1.225(3) .
C18 N4 1.333(4) .
C18 C19 1.535(4) .
C19 C21 1.526(4) .
C19 C20 1.527(4) .
C19 C22 1.535(4) .
C20 H20A 0.9600 .
C20 H20B 0.9600 .
C20 H20C 0.9600 .
C21 H21A 0.9600 .
C21 H21B 0.9600 .
C21 H21C 0.9600 .
C22 H22A 0.9600 .
C22 H22B 0.9600 .
C22 H22C 0.9600 .
C(A1 N1 1.374(3) .
C(A1 C(M2 1.416(4) 2_656
C(A1 C(B1 1.445(4) .
C(A2 N1 1.374(3) .
C(A2 C(M1 1.417(3) .
C(A2 C(B2 1.441(4) .
C(A3 N2 1.371(3) .
C(A3 C(M1 1.410(4) .
C(A3 C(B3 1.446(3) .
C(A4 N2 1.376(3) .
C(A4 C(M2 1.406(4) .
C(A4 C(B4 1.448(4) .
C(B1 C(B2 1.353(4) .
C(B1 H(BA 0.9300 .
C(B2 H(BB 0.9300 .
C(B3 C(B4 1.350(4) .
C(B3 H(BC 0.9300 .
C(B4 H(BD 0.9300 .
C(M2 C(A1 1.416(4) 2_656
N3 H3B 0.8600 .
N4 H4B 0.8600 .
N5 N5 0.39(3) 2_656
N5 C25 1.092(12) 2_656
N5 C25 1.339(14) .
N5 C23 1.373(15) .
N5 C23 1.722(16) 2_656
N6 N6 0.48(2) 2_656
N6 C24 0.917(13) 2_656
N6 C25 1.340(11) .
N6 C24 1.393(14) .
N6 C26 1.453(9) .
N6 C25 1.591(12) 2_656
N6 C26 1.745(11) 2_656
N6 C23 1.858(11) 2_656
C23 C24 1.345(12) .
C23 H23A 0.9300 .
C24 H24A 0.9300 .
C25 H25A 0.9300 .
C26 H26A 0.9600 .
C26 H26B 0.9600 .
C26 H26C 0.9600 .
C1S O1S 1.495(10) .
C1S C2S 1.645(12) .
C1S H1S1 0.9700 .
C1S H1S2 0.9700 .
C2S C4S 0.645(11) 2_655
C2S O1S 1.066(11) 2_655
C2S C3S 1.465(11) .
C2S C3S 1.947(12) 2_655
C2S H2S1 0.9700 .
C2S H2S2 0.9700 .
C3S C3S 0.719(19) 2_655
C3S C4S 0.896(12) 2_655
C3S C4S 1.431(13) .
C3S C2S 1.947(12) 2_655
C3S H3S1 0.9700 .
C3S H3S2 0.9700 .
C4S C2S 0.645(11) 2_655
C4S C3S 0.896(12) 2_655
C4S O1S 1.508(12) .
C4S C4S 1.97(2) 2_655
C4S H4S1 0.9700 .
C4S H4S2 0.9700 .
O1S C1S 0.688(13) 2_655
O1S C2S 1.066(11) 2_655
O1S O1S 1.242(19) 2_655
